data_4315806
loop_
_publ_author_name
'Yulia Yu. Scaffidi-Domianello'
'Kristof Meelich'
'Michael A. Jakupec'
'Vladimir B. Arion'
'Vadim Yu. Kukushkin'
'Markus Galanski'
'Bernhard K. Keppler'

_publ_section_title
;
 Novel Cis- and Trans-Configured Bis(oxime)platinum(II) Complexes:
 Synthesis, Characterization, and Cytotoxic Activity
;
_journal_name_full 'Inorganic Chemistry'
_journal_page_first 5669
_journal_page_last 5678
_journal_paper_doi 10.1021/ic100584b
_journal_volume 49
_journal_year 2010
_chemical_formula_moiety 'C14 H30 Cl2 N2 O2 Pt'
_chemical_formula_sum 'C14 H30 Cl2 N2 O2 Pt'
_chemical_formula_weight 524.39
_chemical_name_systematic
; 
(SP-4-1)-Dichloridobis(4-heptanone oxime-kappaN)platinum(II)
;
_space_group_IT_number 62
_symmetry_cell_setting orthorhombic
_symmetry_space_group_name_Hall '-P 2ac 2n'
_symmetry_space_group_name_H-M 'P n m a'
_atom_sites_solution_hydrogens geom
_atom_sites_solution_primary direct
_atom_sites_solution_secondary difmap
_audit_creation_method SHELXL-97
_cell_angle_alpha 90.00
_cell_angle_beta 90.00
_cell_angle_gamma 90.00
_cell_formula_units_Z 4
_cell_length_a 8.0268(6)
_cell_length_b 16.3958(13)
_cell_length_c 14.4299(12)
_cell_measurement_reflns_used 8199
_cell_measurement_temperature 100(2)
_cell_measurement_theta_max 29.90
_cell_measurement_theta_min 2.48
_cell_volume 1899.1(3)
_computing_structure_refinement 'SHELXL-97 (Sheldrick, 1997)'
_computing_structure_solution 'SHELXS-97 (Sheldrick, 1990)'
_diffrn_ambient_temperature 100(2)
_diffrn_measured_fraction_theta_full 0.998
_diffrn_measured_fraction_theta_max 0.998
_diffrn_radiation_monochromator graphite
_diffrn_radiation_source 'fine-focus sealed tube'
_diffrn_radiation_type MoK\a
_diffrn_radiation_wavelength 0.71073
_diffrn_reflns_av_R_equivalents 0.0530
_diffrn_reflns_av_sigmaI/netI 0.0275
_diffrn_reflns_limit_h_max 11
_diffrn_reflns_limit_h_min -10
_diffrn_reflns_limit_k_max 23
_diffrn_reflns_limit_k_min -23
_diffrn_reflns_limit_l_max 20
_diffrn_reflns_limit_l_min -20
_diffrn_reflns_number 25177
_diffrn_reflns_theta_full 30.14
_diffrn_reflns_theta_max 30.14
_diffrn_reflns_theta_min 2.48
_exptl_absorpt_coefficient_mu 7.675
_exptl_absorpt_correction_T_max 0.6559
_exptl_absorpt_correction_T_min 0.3090
_exptl_absorpt_correction_type multi-scan
_exptl_absorpt_process_details SADABS
_exptl_crystal_colour colourless
_exptl_crystal_density_diffrn 1.834
_exptl_crystal_density_method 'not measured'
_exptl_crystal_description stick
_exptl_crystal_F_000 1024
_exptl_crystal_size_max 0.20
_exptl_crystal_size_mid 0.06
_exptl_crystal_size_min 0.06
_refine_diff_density_max 0.851
_refine_diff_density_min -1.300
_refine_diff_density_rms 0.125
_refine_ls_extinction_method none
_refine_ls_goodness_of_fit_ref 0.989
_refine_ls_hydrogen_treatment constr
_refine_ls_matrix_type full
_refine_ls_number_parameters 101
_refine_ls_number_reflns 2891
_refine_ls_number_restraints 0
_refine_ls_restrained_S_all 0.989
_refine_ls_R_factor_all 0.0273
_refine_ls_R_factor_gt 0.0187
_refine_ls_shift/su_max 0.001
_refine_ls_shift/su_mean 0.000
_refine_ls_structure_factor_coef Fsqd
_refine_ls_weighting_details 'calc w=1/[\s^2^(Fo^2^)+(0.0175P)^2^+1.3192P] where P=(Fo^2^+2Fc^2^)/3'
_refine_ls_weighting_scheme calc
_refine_ls_wR_factor_gt 0.0374
_refine_ls_wR_factor_ref 0.0400
_reflns_number_gt 2488
_reflns_number_total 2891
_reflns_threshold_expression >2sigma(I)
_cod_data_source_file ic100584b_si_002_4.cif
_cod_data_source_block YUSC014
_cod_database_code 4315806

loop_
_symmetry_equiv_pos_as_xyz
'x, y, z'
'-x+1/2, -y, z+1/2'
'-x, y+1/2, -z'
'x+1/2, -y+1/2, -z+1/2'
'-x, -y, -z'
'x-1/2, y, -z-1/2'
'x, -y-1/2, z'
'-x-1/2, y-1/2, z-1/2'

loop_
_atom_site_label
_atom_site_type_symbol
_atom_site_fract_x
_atom_site_fract_y
_atom_site_fract_z
_atom_site_U_iso_or_equiv
_atom_site_adp_type
_atom_site_occupancy
_atom_site_symmetry_multiplicity
_atom_site_calc_flag
_atom_site_refinement_flags
_atom_site_disorder_assembly
_atom_site_disorder_group
Pt1 Pt 0.026764(15) 0.2500 0.356521(9) 0.00971(4) Uani 1 2 d S . .
Cl1 Cl -0.05932(12) 0.2500 0.50725(6) 0.02076(18) Uani 1 2 d S . .
Cl2 Cl 0.11360(9) 0.2500 0.20311(5) 0.01377(15) Uani 1 2 d S . .
O1 O -0.1429(2) 0.40346(10) 0.33542(13) 0.0173(4) Uani 1 1 d . . .
H1 H -0.2096 0.3647 0.3267 0.026 Uiso 1 1 calc R . .
N1 N 0.0155(2) 0.37223(12) 0.35684(14) 0.0127(4) Uani 1 1 d . . .
C1 C 0.5128(3) 0.37608(18) 0.5240(2) 0.0246(6) Uani 1 1 d . . .
H1A H 0.5302 0.3741 0.5912 0.037 Uiso 1 1 calc R . .
H1B H 0.5826 0.4191 0.4971 0.037 Uiso 1 1 calc R . .
H1C H 0.5432 0.3234 0.4967 0.037 Uiso 1 1 calc R . .
C2 C 0.3297(3) 0.39423(16) 0.50361(17) 0.0187(5) Uani 1 1 d . . .
H2A H 0.2591 0.3513 0.5317 0.022 Uiso 1 1 calc R . .
H2B H 0.2987 0.4471 0.5319 0.022 Uiso 1 1 calc R . .
C3 C 0.2981(3) 0.39750(14) 0.39934(16) 0.0146(5) Uani 1 1 d . . .
H3A H 0.3803 0.4347 0.3705 0.018 Uiso 1 1 calc R . .
H3B H 0.3156 0.3424 0.3729 0.018 Uiso 1 1 calc R . .
C4 C 0.1258(3) 0.42601(14) 0.37512(15) 0.0130(5) Uani 1 1 d . . .
C5 C 0.0916(3) 0.51583(14) 0.37184(16) 0.0146(5) Uani 1 1 d . . .
H5A H 0.1530 0.5434 0.4224 0.018 Uiso 1 1 calc R . .
H5B H -0.0289 0.5256 0.3813 0.018 Uiso 1 1 calc R . .
C6 C 0.1454(3) 0.55176(14) 0.27788(17) 0.0171(5) Uani 1 1 d . . .
H6A H 0.2640 0.5383 0.2666 0.021 Uiso 1 1 calc R . .
H6B H 0.0787 0.5264 0.2279 0.021 Uiso 1 1 calc R . .
C7 C 0.1230(3) 0.64407(14) 0.27443(19) 0.0217(5) Uani 1 1 d . . .
H7A H 0.1585 0.6645 0.2137 0.033 Uiso 1 1 calc R . .
H7B H 0.1906 0.6695 0.3230 0.033 Uiso 1 1 calc R . .
H7C H 0.0054 0.6576 0.2843 0.033 Uiso 1 1 calc R . .

loop_
_atom_site_aniso_label
_atom_site_aniso_U_11
_atom_site_aniso_U_22
_atom_site_aniso_U_33
_atom_site_aniso_U_23
_atom_site_aniso_U_13
_atom_site_aniso_U_12
Pt1 0.00854(6) 0.00975(6) 0.01084(6) 0.000 -0.00020(5) 0.000
Cl1 0.0280(5) 0.0214(4) 0.0129(4) 0.000 0.0050(3) 0.000
Cl2 0.0133(4) 0.0153(4) 0.0127(4) 0.000 0.0025(3) 0.000
O1 0.0101(8) 0.0140(8) 0.0277(10) -0.0005(7) -0.0052(7) 0.0021(6)
N1 0.0125(9) 0.0119(9) 0.0135(9) 0.0012(8) -0.0006(8) 0.0036(7)
C1 0.0161(13) 0.0335(16) 0.0243(15) 0.0003(12) -0.0046(10) 0.0016(10)
C2 0.0161(12) 0.0214(13) 0.0187(13) 0.0006(10) -0.0007(9) -0.0002(9)
C3 0.0120(12) 0.0155(12) 0.0164(12) -0.0022(9) 0.0000(9) -0.0007(8)
C4 0.0138(11) 0.0139(11) 0.0115(12) -0.0011(9) 0.0014(8) 0.0004(8)
C5 0.0143(12) 0.0116(11) 0.0179(13) -0.0031(9) 0.0004(9) 0.0003(8)
C6 0.0179(12) 0.0166(12) 0.0169(12) -0.0020(10) 0.0025(10) 0.0006(9)
C7 0.0273(14) 0.0144(12) 0.0235(14) 0.0003(11) -0.0010(11) 0.0017(9)

loop_
_atom_type_symbol
_atom_type_description
_atom_type_scat_dispersion_real
_atom_type_scat_dispersion_imag
_atom_type_scat_source
C C 0.0033 0.0016 'International Tables Vol C Tables 4.2.6.8 and 6.1.1.4'
H H 0.0000 0.0000 'International Tables Vol C Tables 4.2.6.8 and 6.1.1.4'
N N 0.0061 0.0033 'International Tables Vol C Tables 4.2.6.8 and 6.1.1.4'
O O 0.0106 0.0060 'International Tables Vol C Tables 4.2.6.8 and 6.1.1.4'
Cl Cl 0.1484 0.1585 'International Tables Vol C Tables 4.2.6.8 and 6.1.1.4'
Pt Pt -1.7033 8.3905 'International Tables Vol C Tables 4.2.6.8 and 6.1.1.4'

loop_
_geom_angle_atom_site_label_1
_geom_angle_atom_site_label_2
_geom_angle_atom_site_label_3
_geom_angle
_geom_angle_site_symmetry_1
_geom_angle_site_symmetry_3
_geom_angle_publ_flag
N1 Pt1 N1 174.82(11) . 7_565 ?
N1 Pt1 Cl1 89.09(6) . . ?
N1 Pt1 Cl1 89.09(6) 7_565 . ?
N1 Pt1 Cl2 90.90(6) . . ?
N1 Pt1 Cl2 90.90(6) 7_565 . ?
Cl1 Pt1 Cl2 179.85(3) . . ?
N1 O1 H1 109.5 . . ?
C4 N1 O1 114.92(19) . . ?
C4 N1 Pt1 131.20(16) . . ?
O1 N1 Pt1 113.85(14) . . ?
C2 C1 H1A 109.5 . . ?
C2 C1 H1B 109.5 . . ?
H1A C1 H1B 109.5 . . ?
C2 C1 H1C 109.5 . . ?
H1A C1 H1C 109.5 . . ?
H1B C1 H1C 109.5 . . ?
C3 C2 C1 110.9(2) . . ?
C3 C2 H2A 109.5 . . ?
C1 C2 H2A 109.5 . . ?
C3 C2 H2B 109.5 . . ?
C1 C2 H2B 109.5 . . ?
H2A C2 H2B 108.1 . . ?
C4 C3 C2 113.2(2) . . ?
C4 C3 H3A 108.9 . . ?
C2 C3 H3A 108.9 . . ?
C4 C3 H3B 108.9 . . ?
C2 C3 H3B 108.9 . . ?
H3A C3 H3B 107.8 . . ?
N1 C4 C5 123.0(2) . . ?
N1 C4 C3 118.2(2) . . ?
C5 C4 C3 118.8(2) . . ?
C4 C5 C6 110.62(19) . . ?
C4 C5 H5A 109.5 . . ?
C6 C5 H5A 109.5 . . ?
C4 C5 H5B 109.5 . . ?
C6 C5 H5B 109.5 . . ?
H5A C5 H5B 108.1 . . ?
C7 C6 C5 112.0(2) . . ?
C7 C6 H6A 109.2 . . ?
C5 C6 H6A 109.2 . . ?
C7 C6 H6B 109.2 . . ?
C5 C6 H6B 109.2 . . ?
H6A C6 H6B 107.9 . . ?
C6 C7 H7A 109.5 . . ?
C6 C7 H7B 109.5 . . ?
H7A C7 H7B 109.5 . . ?
C6 C7 H7C 109.5 . . ?
H7A C7 H7C 109.5 . . ?
H7B C7 H7C 109.5 . . ?

loop_
_geom_bond_atom_site_label_1
_geom_bond_atom_site_label_2
_geom_bond_distance
_geom_bond_site_symmetry_2
_geom_bond_publ_flag
Pt1 N1 2.006(2) . ?
Pt1 N1 2.006(2) 7_565 ?
Pt1 Cl1 2.2821(9) . ?
Pt1 Cl2 2.3208(8) . ?
O1 N1 1.405(2) . ?
O1 H1 0.8400 . ?
N1 C4 1.277(3) . ?
C1 C2 1.528(3) . ?
C1 H1A 0.9800 . ?
C1 H1B 0.9800 . ?
C1 H1C 0.9800 . ?
C2 C3 1.527(3) . ?
C2 H2A 0.9900 . ?
C2 H2B 0.9900 . ?
C3 C4 1.501(3) . ?
C3 H3A 0.9900 . ?
C3 H3B 0.9900 . ?
C4 C5 1.499(3) . ?
C5 C6 1.540(3) . ?
C5 H5A 0.9900 . ?
C5 H5B 0.9900 . ?
C6 C7 1.525(3) . ?
C6 H6A 0.9900 . ?
C6 H6B 0.9900 . ?
C7 H7A 0.9800 . ?
C7 H7B 0.9800 . ?
C7 H7C 0.9800 . ?

loop_
_geom_torsion_atom_site_label_1
_geom_torsion_atom_site_label_2
_geom_torsion_atom_site_label_3
_geom_torsion_atom_site_label_4
_geom_torsion
_geom_torsion_site_symmetry_1
_geom_torsion_site_symmetry_2
_geom_torsion_site_symmetry_3
_geom_torsion_site_symmetry_4
_geom_torsion_publ_flag
Cl1 Pt1 N1 C4 91.8(2) . . . . ?
Cl2 Pt1 N1 C4 -88.3(2) . . . . ?
Cl1 Pt1 N1 O1 -86.37(14) . . . . ?
Cl2 Pt1 N1 O1 93.48(14) . . . . ?
C1 C2 C3 C4 -172.4(2) . . . . ?
O1 N1 C4 C5 -1.5(3) . . . . ?
Pt1 N1 C4 C5 -179.64(17) . . . . ?
O1 N1 C4 C3 179.58(19) . . . . ?
Pt1 N1 C4 C3 1.4(3) . . . . ?
C2 C3 C4 N1 -97.7(3) . . . . ?
C2 C3 C4 C5 83.3(3) . . . . ?
N1 C4 C5 C6 -96.2(3) . . . . ?
C3 C4 C5 C6 82.7(3) . . . . ?
C4 C5 C6 C7 -176.2(2) . . . . ?
